data_4513953
loop_
_publ_author_name
'Hu, Yue'
'Shen, Zhiqiang'
'Huang, Hanmin'

_publ_section_title
;
 Palladium-Catalyzed Intramolecular Hydroaminocarbonylation to Lactams:
 Additive-Free Protocol Initiated by Palladium Hydride
;
_journal_issue 10
_journal_name_full 'ACS Catalysis'
_journal_page_first 6785
_journal_paper_doi 10.1021/acscatal.6b01939
_journal_volume 6
_journal_year 2016
_chemical_formula_moiety 'C24 H55 Cl P2 Pd'
_chemical_formula_sum 'C24 H55 Cl P2 Pd'
_chemical_formula_weight 547.47
_chemical_name_systematic
;
 ? 
;
_space_group_crystal_system monoclinic
_space_group_IT_number 15
_space_group_name_Hall '-C 2yc'
_space_group_name_H-M_alt 'C 1 2/c 1'
_symmetry_space_group_name_Hall '-C 2yc'
_symmetry_space_group_name_H-M 'C 1 2/c 1'
_atom_sites_solution_hydrogens mixed
_audit_creation_date 2016-01-27
_audit_creation_method
;
Olex2 1.2
(compiled 2015.09.30 svn.r3233 for OlexSys, GUI svn.r5103)
;
_cell_angle_alpha 90
_cell_angle_beta 102.2740(10)
_cell_angle_gamma 90
_cell_formula_units_Z 8
_cell_length_a 45.941(3)
_cell_length_b 8.7162(6)
_cell_length_c 14.6019(10)
_cell_measurement_reflns_used 6233
_cell_measurement_temperature 296(2)
_cell_measurement_theta_max 31.01
_cell_measurement_theta_min 2.81
_cell_volume 5713.4(7)
_computing_cell_refinement 'Bruker SMART'
_computing_data_collection 'Bruker SMART APEX II'
_computing_data_reduction 'Bruker SMART'
_computing_molecular_graphics 'Olex2 (Dolomanov et al., 2009)'
_computing_publication_material 'Olex2 (Dolomanov et al., 2009)'
_computing_structure_refinement 'ShelXL (Sheldrick, 2015)'
_computing_structure_solution 'SHELXS-97 (Sheldrick, 2008)'
_diffrn_ambient_temperature 296.15
_diffrn_measured_fraction_theta_full 1.000
_diffrn_measured_fraction_theta_max 0.999
_diffrn_measurement_device_type 'Bruker APEX-II CCD'
_diffrn_measurement_method '\f and \w scans'
_diffrn_radiation_monochromator graphite
_diffrn_radiation_type MoK\a
_diffrn_radiation_wavelength 0.71073
_diffrn_reflns_av_R_equivalents 0.0221
_diffrn_reflns_av_unetI/netI 0.0255
_diffrn_reflns_Laue_measured_fraction_full 1.000
_diffrn_reflns_Laue_measured_fraction_max 0.999
_diffrn_reflns_limit_h_max 49
_diffrn_reflns_limit_h_min -56
_diffrn_reflns_limit_k_max 10
_diffrn_reflns_limit_k_min -8
_diffrn_reflns_limit_l_max 17
_diffrn_reflns_limit_l_min -17
_diffrn_reflns_number 15421
_diffrn_reflns_point_group_measured_fraction_full 1.000
_diffrn_reflns_point_group_measured_fraction_max 0.999
_diffrn_reflns_theta_full 25.500
_diffrn_reflns_theta_max 26.020
_diffrn_reflns_theta_min 0.907
_diffrn_standards_number 0
_exptl_absorpt_coefficient_mu 0.864
_exptl_absorpt_correction_T_max 0.8462
_exptl_absorpt_correction_T_min 0.8130
_exptl_absorpt_correction_type multi-scan
_exptl_absorpt_process_details SADABS
_exptl_crystal_colour 'clear dark yellow'
_exptl_crystal_colour_lustre clear
_exptl_crystal_colour_modifier dark
_exptl_crystal_colour_primary yellow
_exptl_crystal_density_diffrn 1.273
_exptl_crystal_density_method 'not measured'
_exptl_crystal_description block
_exptl_crystal_F_000 2336
_exptl_crystal_size_max 0.25
_exptl_crystal_size_mid 0.2
_exptl_crystal_size_min 0.2
_refine_diff_density_max 0.696
_refine_diff_density_min -0.826
_refine_diff_density_rms 0.067
_refine_ls_extinction_method none
_refine_ls_goodness_of_fit_ref 1.020
_refine_ls_hydrogen_treatment mixed
_refine_ls_matrix_type full
_refine_ls_number_parameters 335
_refine_ls_number_reflns 5612
_refine_ls_number_restraints 73
_refine_ls_restrained_S_all 1.020
_refine_ls_R_factor_all 0.0425
_refine_ls_R_factor_gt 0.0296
_refine_ls_shift/su_max 0.003
_refine_ls_shift/su_mean 0.000
_refine_ls_structure_factor_coef Fsqd
_refine_ls_weighting_details 'w=1/[\s^2^(Fo^2^)+(0.0357P)^2^+5.9741P] where P=(Fo^2^+2Fc^2^)/3'
_refine_ls_weighting_scheme calc
_refine_ls_wR_factor_gt 0.0727
_refine_ls_wR_factor_ref 0.0819
_reflns_Friedel_coverage 0.000
_reflns_number_gt 4141
_reflns_number_total 5612
_reflns_threshold_expression 'I > 2\s(I)'
_cod_data_source_file cs6b01939_si_002.cif
_cod_data_source_block 11
_cod_depositor_comments 'Adding full bibliography for 4513953--4513955.cif.'
_cod_original_cell_volume 5713.5(7)
_cod_database_code 4513953
_shelx_space_group_comment
;
The symmetry employed for this shelxl refinement is uniquely defined
by the following loop, which should always be used as a source of
symmetry information in preference to the above space-group names.
They are only intended as comments.
;
_shelx_estimated_absorpt_t_max 0.846
_shelx_estimated_absorpt_t_min 0.813
_olex2_refinement_description
;
1. Fixed Uiso
 At 1.5 times of:
  All C(H,H,H) groups
2. Restrained distances
 H3'C-H10A
 2.2 with sigma of 0.02
3. Uiso/Uaniso restraints and constraints
Uanis(C7) \\sim Ueq, Uanis(C6) \\sim Ueq, Uanis(C8') \\sim Ueq, Uanis(C8) \\sim
Ueq, Uanis(C6') \\sim Ueq, Uanis(C7') \\sim Ueq: with sigma of 0.01 and sigma
for terminal atoms of 0.02
Uanis(C2) \\sim Ueq, Uanis(C2') \\sim Ueq, Uanis(C3) \\sim Ueq, Uanis(C3')
\\sim Ueq, Uanis(C4) \\sim Ueq, Uanis(C4') \\sim Ueq: with sigma of 0.01 and
sigma for terminal atoms of 0.02
4. Others
 Fixed Sof: C2(0.7) H2A(0.7) H2B(0.7) H2C(0.7) C3(0.7) H3A(0.7) H3B(0.7)
 H3C(0.7) C4(0.7) H4A(0.7) H4B(0.7) H4C(0.7) C6(0.4) H6A(0.4) H6B(0.4) H6C(0.4)
 C7(0.4) H7A(0.4) H7B(0.4) H7C(0.4) C8(0.4) H8A(0.4) H8B(0.4) H8C(0.4) C2'(0.3)
 H2'A(0.3) H2'B(0.3) H2'C(0.3) C3'(0.3) H3'A(0.3) H3'B(0.3) H3'C(0.3) C4'(0.3)
 H4'A(0.3) H4'B(0.3) H4'C(0.3) C6'(0.6) H6'A(0.6) H6'B(0.6) H6'C(0.6) C7'(0.6)
 H7'A(0.6) H7'B(0.6) H7'C(0.6) C8'(0.6) H8'A(0.6) H8'B(0.6) H8'C(0.6)
5.a Idealised Me refined as rotating group:
 C10(H10A,H10B,H10C), C11(H11A,H11B,H11C), C12(H12A,H12B,H12C), C14(H14A,H14B,
 H14C), C15(H15A,H15B,H15C), C17(H17A,H17B,H17C), C18(H18A,H18B,H18C), C19(H19A,
 H19B,H19C), C21(H21A,H21B,H21C), C22(H22A,H22B,H22C), C23(H23A,H23B,H23C),
 C24(H24A,H24B,H24C), C2(H2A,H2B,H2C), C3(H3A,H3B,H3C), C4(H4A,H4B,H4C), C6(H6A,
 H6B,H6C), C7(H7A,H7B,H7C), C8(H8A,H8B,H8C), C2'(H2'A,H2'B,H2'C), C3'(H3'A,H3'B,
 H3'C), C4'(H4'A,H4'B,H4'C), C6'(H6'A,H6'B,H6'C), C7'(H7'A,H7'B,H7'C), C8'(H8'A,
 H8'B,H8'C)
;
_shelx_shelxl_version_number 2014/7
_olex2_submission_special_instructions 'No special instructions were received'

loop_
_space_group_symop_operation_xyz
'x, y, z'
'-x, y, -z+1/2'
'x+1/2, y+1/2, z'
'-x+1/2, y+1/2, -z+1/2'
'-x, -y, -z'
'x, -y, z-1/2'
'-x+1/2, -y+1/2, -z'
'x+1/2, -y+1/2, z-1/2'

loop_
_atom_site_label
_atom_site_type_symbol
_atom_site_fract_x
_atom_site_fract_y
_atom_site_fract_z
_atom_site_U_iso_or_equiv
_atom_site_adp_type
_atom_site_occupancy
_atom_site_site_symmetry_order
_atom_site_calc_flag
_atom_site_refinement_flags_posn
_atom_site_refinement_flags_adp
_atom_site_refinement_flags_occupancy
_atom_site_disorder_assembly
_atom_site_disorder_group
Pd1 Pd 0.87481(2) 0.74833(2) 0.87467(2) 0.03118(8) Uani 1 1 d . . . . .
H H 0.8765(6) 0.899(4) 0.8867(18) 0.084(11) Uiso 1 1 d . . . . .
Cl1 Cl 0.87355(2) 0.47055(9) 0.85957(8) 0.0933(4) Uani 1 1 d . . . . .
P1 P 0.92311(2) 0.79688(7) 0.84988(4) 0.02871(13) Uani 1 1 d . . . . .
P2 P 0.82682(2) 0.79124(7) 0.90447(4) 0.02820(13) Uani 1 1 d . . . . .
C1 C 0.82339(6) 0.6865(3) 1.01661(17) 0.0480(6) Uani 1 1 d . . . . .
C5 C 0.79608(6) 0.7220(3) 0.80341(19) 0.0482(6) Uani 1 1 d . . . . .
C9 C 0.82014(5) 1.0059(3) 0.92176(19) 0.0451(6) Uani 1 1 d . . . . .
C10 C 0.84318(7) 1.0643(4) 1.0068(2) 0.0738(10) Uani 1 1 d . . . . .
H10A H 0.8381 1.0276 1.0634 0.111 Uiso 1 1 calc DGR . . . .
H10B H 0.8432 1.1744 1.0068 0.111 Uiso 1 1 calc GR . . . .
H10C H 0.8626 1.0272 1.0032 0.111 Uiso 1 1 calc GR . . . .
C11 C 0.82543(8) 1.0980(3) 0.8371(3) 0.0803(10) Uani 1 1 d . . . . .
H11A H 0.8426 1.0583 0.8174 0.121 Uiso 1 1 calc GR . . . .
H11B H 0.8287 1.2039 0.8544 0.121 Uiso 1 1 calc GR . . . .
H11C H 0.8083 1.0894 0.7866 0.121 Uiso 1 1 calc GR . . . .
C12 C 0.78934(6) 1.0520(4) 0.9373(3) 0.0710(9) Uani 1 1 d . . . . .
H12A H 0.7743 1.0206 0.8844 0.107 Uiso 1 1 calc GR . . . .
H12B H 0.7886 1.1614 0.9444 0.107 Uiso 1 1 calc GR . . . .
H12C H 0.7859 1.0031 0.9929 0.107 Uiso 1 1 calc GR . . . .
C13 C 0.92808(6) 0.6971(3) 0.73712(17) 0.0434(6) Uani 1 1 d . . . . .
C14 C 0.93413(8) 0.5260(3) 0.7538(2) 0.0694(9) Uani 1 1 d . . . . .
H14A H 0.9182 0.4806 0.7776 0.104 Uiso 1 1 calc GR . . . .
H14B H 0.9525 0.5124 0.7986 0.104 Uiso 1 1 calc GR . . . .
H14C H 0.9355 0.4774 0.6959 0.104 Uiso 1 1 calc GR . . . .
C15 C 0.95270(8) 0.7612(4) 0.6921(2) 0.0693(10) Uani 1 1 d . . . . .
H15A H 0.9536 0.7025 0.6371 0.104 Uiso 1 1 calc GR . . . .
H15B H 0.9715 0.7548 0.7359 0.104 Uiso 1 1 calc GR . . . .
H15C H 0.9485 0.8664 0.6749 0.104 Uiso 1 1 calc GR . . . .
C16 C 0.95302(6) 0.7255(3) 0.95234(18) 0.0426(6) Uani 1 1 d . . . . .
C17 C 0.94464(7) 0.5658(4) 0.9804(2) 0.0719(9) Uani 1 1 d . . . . .
H17A H 0.9461 0.4942 0.9316 0.108 Uiso 1 1 calc GR . . . .
H17B H 0.9246 0.5671 0.9899 0.108 Uiso 1 1 calc GR . . . .
H17C H 0.9580 0.5355 1.0375 0.108 Uiso 1 1 calc GR . . . .
C18 C 0.95350(8) 0.8284(5) 1.0378(2) 0.0812(11) Uani 1 1 d . . . . .
H18A H 0.9665 0.7846 1.0917 0.122 Uiso 1 1 calc GR . . . .
H18B H 0.9337 0.8365 1.0492 0.122 Uiso 1 1 calc GR . . . .
H18C H 0.9606 0.9286 1.0261 0.122 Uiso 1 1 calc GR . . . .
C19 C 0.98479(6) 0.7213(4) 0.9350(3) 0.0683(9) Uani 1 1 d . . . . .
H19A H 0.9983 0.6890 0.9912 0.102 Uiso 1 1 calc GR . . . .
H19B H 0.9903 0.8218 0.9177 0.102 Uiso 1 1 calc GR . . . .
H19C H 0.9856 0.6503 0.8854 0.102 Uiso 1 1 calc GR . . . .
C20 C 0.92947(6) 1.0123(3) 0.83606(19) 0.0459(6) Uani 1 1 d . . . . .
C21 C 0.92085(7) 1.1054(3) 0.9164(3) 0.0732(9) Uani 1 1 d . . . . .
H21A H 0.9174 1.2104 0.8973 0.110 Uiso 1 1 calc GR . . . .
H21B H 0.9367 1.1003 0.9709 0.110 Uiso 1 1 calc GR . . . .
H21C H 0.9030 1.0632 0.9308 0.110 Uiso 1 1 calc GR . . . .
C22 C 0.96151(7) 1.0615(4) 0.8319(3) 0.0739(10) Uani 1 1 d . . . . .
H22A H 0.9679 1.0063 0.7828 0.111 Uiso 1 1 calc GR . . . .
H22B H 0.9747 1.0393 0.8907 0.111 Uiso 1 1 calc GR . . . .
H22C H 0.9619 1.1697 0.8196 0.111 Uiso 1 1 calc GR . . . .
C23 C 0.90836(7) 1.0675(3) 0.7461(2) 0.0669(9) Uani 1 1 d . . . . .
H23A H 0.8886 1.0315 0.7453 0.100 Uiso 1 1 calc GR . . . .
H23B H 0.9149 1.0280 0.6926 0.100 Uiso 1 1 calc GR . . . .
H23C H 0.9084 1.1776 0.7443 0.100 Uiso 1 1 calc GR . . . .
C24 C 0.89819(8) 0.7104(4) 0.6662(2) 0.0719(9) Uani 1 1 d . . . . .
H24A H 0.8941 0.8164 0.6506 0.108 Uiso 1 1 calc GR . . . .
H24B H 0.8826 0.6689 0.6932 0.108 Uiso 1 1 calc GR . . . .
H24C H 0.8993 0.6542 0.6104 0.108 Uiso 1 1 calc GR . . . .
C2 C 0.81790(14) 0.5157(7) 0.9986(5) 0.0747(18) Uani 0.7 1 d . U P A 1
H2A H 0.7984 0.5008 0.9601 0.112 Uiso 0.7 1 calc GR . P A 1
H2B H 0.8193 0.4634 1.0573 0.112 Uiso 0.7 1 calc GR . P A 1
H2C H 0.8326 0.4753 0.9672 0.112 Uiso 0.7 1 calc GR . P A 1
C3 C 0.85511(12) 0.6987(7) 1.0825(3) 0.0715(13) Uani 0.7 1 d . U P A 1
H3A H 0.8697 0.6561 1.0514 0.107 Uiso 0.7 1 calc GR . P A 1
H3B H 0.8553 0.6430 1.1394 0.107 Uiso 0.7 1 calc GR . P A 1
H3C H 0.8597 0.8046 1.0970 0.107 Uiso 0.7 1 calc GR . P A 1
C4 C 0.80050(14) 0.7472(6) 1.0685(4) 0.0655(16) Uani 0.7 1 d . U P A 1
H4A H 0.8050 0.8520 1.0862 0.098 Uiso 0.7 1 calc GR . P A 1
H4B H 0.8010 0.6865 1.1237 0.098 Uiso 0.7 1 calc GR . P A 1
H4C H 0.7810 0.7414 1.0286 0.098 Uiso 0.7 1 calc GR . P A 1
C6 C 0.7665(2) 0.7822(13) 0.7928(8) 0.068(3) Uani 0.4 1 d . U P B 1
H6A H 0.7595 0.7644 0.8493 0.102 Uiso 0.4 1 calc GR . P B 1
H6B H 0.7536 0.7320 0.7413 0.102 Uiso 0.4 1 calc GR . P B 1
H6C H 0.7667 0.8904 0.7808 0.102 Uiso 0.4 1 calc GR . P B 1
C7 C 0.7960(3) 0.5444(19) 0.7978(11) 0.070(4) Uani 0.4 1 d . U P B 1
H7A H 0.8160 0.5084 0.8013 0.105 Uiso 0.4 1 calc GR . P B 1
H7B H 0.7836 0.5121 0.7396 0.105 Uiso 0.4 1 calc GR . P B 1
H7C H 0.7885 0.5027 0.8490 0.105 Uiso 0.4 1 calc GR . P B 1
C8 C 0.8088(2) 0.7621(12) 0.7123(6) 0.081(3) Uani 0.4 1 d . U P B 1
H8A H 0.8104 0.8714 0.7068 0.122 Uiso 0.4 1 calc GR . P B 1
H8B H 0.7956 0.7226 0.6576 0.122 Uiso 0.4 1 calc GR . P B 1
H8C H 0.8281 0.7163 0.7179 0.122 Uiso 0.4 1 calc GR . P B 1
C2' C 0.8350(3) 0.5239(17) 1.0159(11) 0.065(4) Uani 0.3 1 d . U P A 2
H2'A H 0.8220 0.4657 0.9684 0.097 Uiso 0.3 1 calc GR . P A 2
H2'B H 0.8358 0.4774 1.0760 0.097 Uiso 0.3 1 calc GR . P A 2
H2'C H 0.8546 0.5257 1.0030 0.097 Uiso 0.3 1 calc GR . P A 2
C3' C 0.8405(3) 0.7667(15) 1.1027(7) 0.078(4) Uani 0.3 1 d . U P A 2
H3'A H 0.8542 0.8382 1.0850 0.117 Uiso 0.3 1 calc GR . P A 2
H3'B H 0.8513 0.6923 1.1452 0.117 Uiso 0.3 1 calc GR . P A 2
H3'C H 0.8269 0.8206 1.1328 0.117 Uiso 0.3 1 calc DGR . P A 2
C4' C 0.7897(3) 0.6744(16) 1.0271(10) 0.075(4) Uani 0.3 1 d . U P A 2
H4'A H 0.7829 0.7738 1.0414 0.112 Uiso 0.3 1 calc GR . P A 2
H4'B H 0.7884 0.6043 1.0767 0.112 Uiso 0.3 1 calc GR . P A 2
H4'C H 0.7776 0.6379 0.9694 0.112 Uiso 0.3 1 calc GR . P A 2
C6' C 0.76445(13) 0.7116(8) 0.8309(5) 0.0603(16) Uani 0.6 1 d . U P B 2
H6'A H 0.7656 0.6417 0.8824 0.090 Uiso 0.6 1 calc GR . P B 2
H6'B H 0.7499 0.6754 0.7781 0.090 Uiso 0.6 1 calc GR . P B 2
H6'C H 0.7588 0.8113 0.8488 0.090 Uiso 0.6 1 calc GR . P B 2
C7' C 0.8033(2) 0.5699(13) 0.7686(7) 0.068(3) Uani 0.6 1 d . U P B 2
H7'A H 0.8220 0.5757 0.7495 0.102 Uiso 0.6 1 calc GR . P B 2
H7'B H 0.7880 0.5402 0.7162 0.102 Uiso 0.6 1 calc GR . P B 2
H7'C H 0.8047 0.4953 0.8178 0.102 Uiso 0.6 1 calc GR . P B 2
C8' C 0.79209(13) 0.8362(8) 0.7207(3) 0.0696(16) Uani 0.6 1 d . U P B 2
H8'A H 0.7826 0.9277 0.7364 0.104 Uiso 0.6 1 calc GR . P B 2
H8'B H 0.7800 0.7901 0.6659 0.104 Uiso 0.6 1 calc GR . P B 2
H8'C H 0.8112 0.8617 0.7085 0.104 Uiso 0.6 1 calc GR . P B 2

loop_
_atom_site_aniso_label
_atom_site_aniso_U_11
_atom_site_aniso_U_22
_atom_site_aniso_U_33
_atom_site_aniso_U_23
_atom_site_aniso_U_13
_atom_site_aniso_U_12
Pd1 0.02683(11) 0.02768(11) 0.04096(12) -0.00023(6) 0.01154(8) 0.00067(6)
Cl1 0.0629(5) 0.0319(4) 0.2015(11) -0.0129(5) 0.0651(6) -0.0034(3)
P1 0.0248(3) 0.0291(3) 0.0330(3) 0.0023(2) 0.0079(2) 0.0012(2)
P2 0.0251(3) 0.0287(3) 0.0317(3) -0.0021(2) 0.0080(2) -0.0001(2)
C1 0.0571(16) 0.0496(16) 0.0423(14) 0.0109(12) 0.0216(12) 0.0097(13)
C5 0.0378(14) 0.0593(16) 0.0445(15) -0.0148(13) 0.0019(12) -0.0058(12)
C9 0.0424(14) 0.0315(13) 0.0594(16) -0.0068(11) 0.0064(12) 0.0061(10)
C10 0.065(2) 0.0541(19) 0.093(2) -0.0370(17) -0.0027(17) 0.0039(15)
C11 0.101(3) 0.0422(18) 0.106(3) 0.0256(17) 0.040(2) 0.0199(17)
C12 0.0518(18) 0.0567(19) 0.107(3) -0.0166(18) 0.0233(17) 0.0134(14)
C13 0.0454(14) 0.0507(15) 0.0379(13) -0.0060(12) 0.0174(11) -0.0035(12)
C14 0.093(2) 0.0532(18) 0.072(2) -0.0159(16) 0.0406(18) 0.0036(17)
C15 0.069(2) 0.093(3) 0.056(2) -0.0090(15) 0.0368(18) -0.0115(16)
C16 0.0349(14) 0.0538(15) 0.0372(14) 0.0076(11) 0.0033(11) 0.0082(11)
C17 0.067(2) 0.072(2) 0.073(2) 0.0374(17) 0.0070(16) 0.0113(16)
C18 0.079(2) 0.114(3) 0.0429(17) -0.0113(19) -0.0038(16) 0.021(2)
C19 0.0343(16) 0.095(2) 0.073(2) 0.0211(18) 0.0061(15) 0.0127(15)
C20 0.0414(14) 0.0335(13) 0.0621(17) 0.0048(12) 0.0097(12) -0.0054(10)
C21 0.075(2) 0.0411(17) 0.106(3) -0.0206(16) 0.0247(19) -0.0074(15)
C22 0.0558(19) 0.0539(19) 0.115(3) 0.0038(18) 0.0238(18) -0.0190(14)
C23 0.0661(19) 0.0454(17) 0.083(2) 0.0272(15) 0.0023(16) -0.0006(14)
C24 0.064(2) 0.097(2) 0.0486(18) -0.0186(18) -0.0011(15) -0.0067(19)
C2 0.103(5) 0.045(3) 0.091(4) 0.015(3) 0.055(4) -0.003(4)
C3 0.072(3) 0.092(4) 0.047(3) 0.021(3) 0.005(2) 0.023(3)
C4 0.074(4) 0.075(4) 0.057(3) 0.008(2) 0.036(3) 0.010(2)
C6 0.040(5) 0.081(7) 0.074(7) -0.018(5) -0.009(4) 0.006(5)
C7 0.053(7) 0.055(6) 0.092(10) -0.027(7) -0.008(6) -0.011(5)
C8 0.074(7) 0.122(9) 0.038(4) -0.016(4) -0.007(4) 0.003(5)
C2' 0.077(8) 0.058(7) 0.069(7) 0.035(6) 0.038(8) 0.011(7)
C3' 0.106(10) 0.097(9) 0.030(5) 0.003(5) 0.015(6) 0.024(7)
C4' 0.064(7) 0.091(10) 0.083(9) 0.039(7) 0.049(7) 0.019(7)
C6' 0.032(3) 0.073(5) 0.075(5) -0.020(3) 0.012(3) -0.013(3)
C7' 0.059(5) 0.070(6) 0.076(6) -0.039(4) 0.018(3) -0.015(4)
C8' 0.058(3) 0.104(5) 0.041(3) 0.005(3) -0.003(2) 0.009(3)

loop_
_atom_type_symbol
_atom_type_description
_atom_type_scat_dispersion_real
_atom_type_scat_dispersion_imag
_atom_type_scat_source
C C 0.0033 0.0016 'International Tables Vol C Tables 4.2.6.8 and 6.1.1.4'
H H 0.0000 0.0000 'International Tables Vol C Tables 4.2.6.8 and 6.1.1.4'
Cl Cl 0.1484 0.1585 'International Tables Vol C Tables 4.2.6.8 and 6.1.1.4'
P P 0.1023 0.0942 'International Tables Vol C Tables 4.2.6.8 and 6.1.1.4'
Pd Pd -0.9988 1.0072 'International Tables Vol C Tables 4.2.6.8 and 6.1.1.4'

loop_
_geom_angle_atom_site_label_1
_geom_angle_atom_site_label_2
_geom_angle_atom_site_label_3
_geom_angle
Cl1 Pd1 H 177.3(12)
P1 Pd1 H 79.3(11)
P1 Pd1 Cl1 99.76(2)
P1 Pd1 P2 160.50(2)
P2 Pd1 H 81.3(11)
P2 Pd1 Cl1 99.74(2)
C13 P1 Pd1 109.73(8)
C16 P1 Pd1 111.41(9)
C16 P1 C13 109.16(12)
C16 P1 C20 107.53(12)
C20 P1 Pd1 111.15(8)
C20 P1 C13 107.76(12)
C1 P2 Pd1 109.40(8)
C1 P2 C5 109.21(13)
C1 P2 C9 107.94(12)
C5 P2 Pd1 111.89(9)
C5 P2 C9 107.24(12)
C9 P2 Pd1 111.06(8)
C2 C1 P2 111.1(3)
C2 C1 C3 105.7(4)
C3 C1 P2 104.9(2)
C4 C1 P2 117.0(3)
C4 C1 C2 108.7(4)
C4 C1 C3 108.8(3)
C2' C1 P2 110.4(6)
C2' C1 C4' 106.9(7)
C3' C1 P2 111.7(5)
C3' C1 C2' 108.5(8)
C3' C1 C4' 107.3(8)
C4' C1 P2 111.9(5)
C6 C5 P2 119.7(5)
C6 C5 C7 111.7(7)
C6 C5 C8 109.6(6)
C7 C5 P2 110.4(6)
C7 C5 C8 99.8(6)
C8 C5 P2 103.4(4)
C6' C5 P2 112.9(3)
C7' C5 P2 111.3(5)
C7' C5 C6' 108.6(4)
C7' C5 C8' 107.8(5)
C8' C5 P2 110.2(3)
C8' C5 C6' 105.7(4)
C10 C9 P2 109.08(18)
C11 C9 P2 110.26(19)
C11 C9 C10 106.1(3)
C12 C9 P2 116.95(19)
C12 C9 C10 107.0(2)
C12 C9 C11 106.9(2)
C9 C10 H10A 109.5
C9 C10 H10B 109.5
C9 C10 H10C 109.5
H10A C10 H10B 109.5
H10A C10 H10C 109.5
H10B C10 H10C 109.5
C9 C11 H11A 109.5
C9 C11 H11B 109.5
C9 C11 H11C 109.5
H11A C11 H11B 109.5
H11A C11 H11C 109.5
H11B C11 H11C 109.5
C9 C12 H12A 109.5
C9 C12 H12B 109.5
C9 C12 H12C 109.5
H12A C12 H12B 109.5
H12A C12 H12C 109.5
H12B C12 H12C 109.5
C14 C13 P1 110.87(18)
C14 C13 C15 107.4(2)
C14 C13 C24 106.7(3)
C15 C13 P1 115.9(2)
C15 C13 C24 108.6(3)
C24 C13 P1 106.97(19)
C13 C14 H14A 109.5
C13 C14 H14B 109.5
C13 C14 H14C 109.5
H14A C14 H14B 109.5
H14A C14 H14C 109.5
H14B C14 H14C 109.5
C13 C15 H15A 109.5
C13 C15 H15B 109.5
C13 C15 H15C 109.5
H15A C15 H15B 109.5
H15A C15 H15C 109.5
H15B C15 H15C 109.5
C17 C16 P1 109.15(19)
C17 C16 C18 106.0(3)
C17 C16 C19 109.0(2)
C18 C16 P1 109.34(19)
C18 C16 C19 107.4(3)
C19 C16 P1 115.51(19)
C16 C17 H17A 109.5
C16 C17 H17B 109.5
C16 C17 H17C 109.5
H17A C17 H17B 109.5
H17A C17 H17C 109.5
H17B C17 H17C 109.5
C16 C18 H18A 109.5
C16 C18 H18B 109.5
C16 C18 H18C 109.5
H18A C18 H18B 109.5
H18A C18 H18C 109.5
H18B C18 H18C 109.5
C16 C19 H19A 109.5
C16 C19 H19B 109.5
C16 C19 H19C 109.5
H19A C19 H19B 109.5
H19A C19 H19C 109.5
H19B C19 H19C 109.5
C21 C20 P1 111.38(19)
C21 C20 C22 106.5(2)
C22 C20 P1 116.32(19)
C23 C20 P1 108.31(18)
C23 C20 C21 105.5(2)
C23 C20 C22 108.3(2)
C20 C21 H21A 109.5
C20 C21 H21B 109.5
C20 C21 H21C 109.5
H21A C21 H21B 109.5
H21A C21 H21C 109.5
H21B C21 H21C 109.5
C20 C22 H22A 109.5
C20 C22 H22B 109.5
C20 C22 H22C 109.5
H22A C22 H22B 109.5
H22A C22 H22C 109.5
H22B C22 H22C 109.5
C20 C23 H23A 109.5
C20 C23 H23B 109.5
C20 C23 H23C 109.5
H23A C23 H23B 109.5
H23A C23 H23C 109.5
H23B C23 H23C 109.5
C13 C24 H24A 109.5
C13 C24 H24B 109.5
C13 C24 H24C 109.5
H24A C24 H24B 109.5
H24A C24 H24C 109.5
H24B C24 H24C 109.5
C1 C2 H2A 109.5
C1 C2 H2B 109.5
C1 C2 H2C 109.5
H2A C2 H2B 109.5
H2A C2 H2C 109.5
H2B C2 H2C 109.5
C1 C3 H3A 109.5
C1 C3 H3B 109.5
C1 C3 H3C 109.5
H3A C3 H3B 109.5
H3A C3 H3C 109.5
H3B C3 H3C 109.5
C1 C4 H4A 109.5
C1 C4 H4B 109.5
C1 C4 H4C 109.5
H4A C4 H4B 109.5
H4A C4 H4C 109.5
H4B C4 H4C 109.5
C5 C6 H6A 109.5
C5 C6 H6B 109.5
C5 C6 H6C 109.5
H6A C6 H6B 109.5
H6A C6 H6C 109.5
H6B C6 H6C 109.5
C5 C7 H7A 109.5
C5 C7 H7B 109.5
C5 C7 H7C 109.5
H7A C7 H7B 109.5
H7A C7 H7C 109.5
H7B C7 H7C 109.5
C5 C8 H8A 109.5
C5 C8 H8B 109.5
C5 C8 H8C 109.5
H8A C8 H8B 109.5
H8A C8 H8C 109.5
H8B C8 H8C 109.5
C1 C2' H2'A 109.5
C1 C2' H2'B 109.5
C1 C2' H2'C 109.5
H2'A C2' H2'B 109.5
H2'A C2' H2'C 109.5
H2'B C2' H2'C 109.5
C1 C3' H3'A 109.5
C1 C3' H3'B 109.5
C1 C3' H3'C 109.5
H3'A C3' H3'B 109.5
H3'A C3' H3'C 109.5
H3'B C3' H3'C 109.5
C1 C4' H4'A 109.5
C1 C4' H4'B 109.5
C1 C4' H4'C 109.5
H4'A C4' H4'B 109.5
H4'A C4' H4'C 109.5
H4'B C4' H4'C 109.5
C5 C6' H6'A 109.5
C5 C6' H6'B 109.5
C5 C6' H6'C 109.5
H6'A C6' H6'B 109.5
H6'A C6' H6'C 109.5
H6'B C6' H6'C 109.5
C5 C7' H7'A 109.5
C5 C7' H7'B 109.5
C5 C7' H7'C 109.5
H7'A C7' H7'B 109.5
H7'A C7' H7'C 109.5
H7'B C7' H7'C 109.5
C5 C8' H8'A 109.5
C5 C8' H8'B 109.5
C5 C8' H8'C 109.5
H8'A C8' H8'B 109.5
H8'A C8' H8'C 109.5
H8'B C8' H8'C 109.5

loop_
_geom_bond_atom_site_label_1
_geom_bond_atom_site_label_2
_geom_bond_distance
Pd1 H 1.33(4)
Pd1 Cl1 2.4308(8)
Pd1 P1 2.3614(6)
Pd1 P2 2.3656(6)
P1 C13 1.918(2)
P1 C16 1.908(2)
P1 C20 1.918(2)
P2 C1 1.910(2)
P2 C5 1.911(3)
P2 C9 1.921(2)
C1 C2 1.523(7)
C1 C3 1.570(5)
C1 C4 1.516(6)
C1 C2' 1.515(15)
C1 C3' 1.506(12)
C1 C4' 1.589(12)
C5 C6 1.433(10)
C5 C7 1.551(17)
C5 C8 1.602(10)
C5 C6' 1.590(6)
C5 C7' 1.483(12)
C5 C8' 1.545(6)
C9 C10 1.537(4)
C9 C11 1.536(4)
C9 C12 1.534(4)
C10 H10A 0.9600
C10 H10B 0.9600
C10 H10C 0.9600
C11 H11A 0.9600
C11 H11B 0.9600
C11 H11C 0.9600
C12 H12A 0.9600
C12 H12B 0.9600
C12 H12C 0.9600
C13 C14 1.527(4)
C13 C15 1.530(4)
C13 C24 1.539(4)
C14 H14A 0.9600
C14 H14B 0.9600
C14 H14C 0.9600
C15 H15A 0.9600
C15 H15B 0.9600
C15 H15C 0.9600
C16 C17 1.524(4)
C16 C18 1.534(4)
C16 C19 1.534(4)
C17 H17A 0.9600
C17 H17B 0.9600
C17 H17C 0.9600
C18 H18A 0.9600
C18 H18B 0.9600
C18 H18C 0.9600
C19 H19A 0.9600
C19 H19B 0.9600
C19 H19C 0.9600
C20 C21 1.545(4)
C20 C22 1.547(4)
C20 C23 1.535(4)
C21 H21A 0.9600
C21 H21B 0.9600
C21 H21C 0.9600
C22 H22A 0.9600
C22 H22B 0.9600
C22 H22C 0.9600
C23 H23A 0.9600
C23 H23B 0.9600
C23 H23C 0.9600
C24 H24A 0.9600
C24 H24B 0.9600
C24 H24C 0.9600
C2 H2A 0.9600
C2 H2B 0.9600
C2 H2C 0.9600
C3 H3A 0.9600
C3 H3B 0.9600
C3 H3C 0.9600
C4 H4A 0.9600
C4 H4B 0.9600
C4 H4C 0.9600
C6 H6A 0.9600
C6 H6B 0.9600
C6 H6C 0.9600
C7 H7A 0.9600
C7 H7B 0.9600
C7 H7C 0.9600
C8 H8A 0.9600
C8 H8B 0.9600
C8 H8C 0.9600
C2' H2'A 0.9600
C2' H2'B 0.9600
C2' H2'C 0.9600
C3' H3'A 0.9600
C3' H3'B 0.9600
C3' H3'C 0.9600
C4' H4'A 0.9600
C4' H4'B 0.9600
C4' H4'C 0.9600
C6' H6'A 0.9600
C6' H6'B 0.9600
C6' H6'C 0.9600
C7' H7'A 0.9600
C7' H7'B 0.9600
C7' H7'C 0.9600
C8' H8'A 0.9600
C8' H8'B 0.9600
C8' H8'C 0.9600
